data_7211155
loop_
_publ_author_name
'Zhao, Fangfang'
'Zhang, Guangju'
'Dong, Huan'
'Ji, Wenbin'
'Zhou, Lei'
'Li, Hao'
'Hu, Hailiang'
'Liu, Yang'
'Kang, Zhenhui'

_publ_section_title
;
 Transition metal-directed assembly of diverse coordination polymers based
 on multifunctional ligand 2,4-dichloro-5-sulfamoylbenzoic acid
;
_journal_issue 42
_journal_name_full CrystEngComm
_journal_page_first 8483
_journal_paper_doi 10.1039/c3ce41331d
_journal_volume 15
_journal_year 2013
_chemical_formula_moiety CoO2(C7H4O4NSCl2)2(C10H8N2)
_chemical_formula_sum 'C24 H16 Cl4 Co N4 O10 S2'
_chemical_formula_weight 785.26
_chemical_name_systematic
; 
 ? 
;
_space_group_IT_number 2
_symmetry_cell_setting triclinic
_symmetry_space_group_name_Hall '-P 1'
_symmetry_space_group_name_H-M 'P -1'
_atom_sites_solution_hydrogens geom
_atom_sites_solution_primary direct
_atom_sites_solution_secondary difmap
_audit_creation_method SHELXL-97
_cell_angle_alpha 64.504(2)
_cell_angle_beta 88.982(2)
_cell_angle_gamma 81.527(2)
_cell_formula_units_Z 1
_cell_length_a 5.5406(6)
_cell_length_b 11.4130(13)
_cell_length_c 12.5086(15)
_cell_measurement_reflns_used 1239
_cell_measurement_temperature 150(2)
_cell_measurement_theta_max 28.280
_cell_measurement_theta_min 3.617
_cell_volume 705.23(14)
_computing_cell_refinement 'Bruker SMART'
_computing_data_collection 'Bruker SMART'
_computing_data_reduction 'Bruker SMART'
_computing_molecular_graphics 'Bruker SHELXTL'
_computing_publication_material 'Bruker SHELXTL'
_computing_structure_refinement 'SHELXL-97 (Sheldrick, 1997)'
_computing_structure_solution 'SHELXS-97 (Sheldrick, 1990)'
_diffrn_ambient_temperature 150(2)
_diffrn_measured_fraction_theta_full 0.974
_diffrn_measured_fraction_theta_max 0.974
_diffrn_measurement_device_type 'Bruker APEX-II CCD'
_diffrn_measurement_method '\f and \w scans'
_diffrn_radiation_monochromator graphite
_diffrn_radiation_source 'fine-focus sealed tube'
_diffrn_radiation_type MoK\a
_diffrn_radiation_wavelength 0.71073
_diffrn_reflns_av_R_equivalents 0.0254
_diffrn_reflns_av_sigmaI/netI 0.0563
_diffrn_reflns_limit_h_max 7
_diffrn_reflns_limit_h_min -6
_diffrn_reflns_limit_k_max 11
_diffrn_reflns_limit_k_min -15
_diffrn_reflns_limit_l_max 13
_diffrn_reflns_limit_l_min -16
_diffrn_reflns_number 4900
_diffrn_reflns_theta_full 28.22
_diffrn_reflns_theta_max 28.22
_diffrn_reflns_theta_min 3.61
_exptl_absorpt_coefficient_mu 1.202
_exptl_absorpt_correction_T_max 0.7951
_exptl_absorpt_correction_T_min 0.7144
_exptl_absorpt_correction_type multi-scan
_exptl_absorpt_process_details '(SADABS; Sheldrick, 2003)'
_exptl_crystal_colour Pink
_exptl_crystal_density_diffrn 1.849
_exptl_crystal_density_method 'not measured'
_exptl_crystal_description Block
_exptl_crystal_F_000 395
_exptl_crystal_size_max 0.30
_exptl_crystal_size_mid 0.25
_exptl_crystal_size_min 0.20
_refine_diff_density_max 0.802
_refine_diff_density_min -0.481
_refine_diff_density_rms 0.100
_refine_ls_extinction_method none
_refine_ls_goodness_of_fit_ref 1.023
_refine_ls_hydrogen_treatment mixed
_refine_ls_matrix_type full
_refine_ls_number_parameters 213
_refine_ls_number_reflns 3398
_refine_ls_number_restraints 0
_refine_ls_restrained_S_all 1.023
_refine_ls_R_factor_all 0.0632
_refine_ls_R_factor_gt 0.0424
_refine_ls_shift/su_max 0.000
_refine_ls_shift/su_mean 0.000
_refine_ls_structure_factor_coef Fsqd
_refine_ls_weighting_details 'calc w=1/[\s^2^(Fo^2^)+(0.0463P)^2^+0.3238P] where P=(Fo^2^+2Fc^2^)/3'
_refine_ls_weighting_scheme calc
_refine_ls_wR_factor_gt 0.0916
_refine_ls_wR_factor_ref 0.1006
_reflns_number_gt 2591
_reflns_number_total 3398
_reflns_threshold_expression >2sigma(I)
_cod_data_source_file c3ce41331d.txt
_cod_data_source_block 1
_cod_depositor_comments
;
The following automatic conversions were performed:

'_symmetry_cell_setting' value 'Triclinic' changed to 'triclinic'
according to /home/saulius/struct/CIF-dictionaries/cif_core.dic
dictionary named 'cif_core.dic' version 2.4.2 from 2011-04-26.

Automatic conversion script
Id: cif_fix_values 1891 2012-01-12 08:04:46Z andrius 
;
_cod_original_sg_symbol_H-M P-1
_cod_database_code 7211155

loop_
_symmetry_equiv_pos_as_xyz
'x, y, z'
'-x, -y, -z'

loop_
_atom_site_label
_atom_site_type_symbol
_atom_site_fract_x
_atom_site_fract_y
_atom_site_fract_z
_atom_site_U_iso_or_equiv
_atom_site_adp_type
_atom_site_occupancy
_atom_site_symmetry_multiplicity
_atom_site_calc_flag
_atom_site_refinement_flags
Co1 Co 0.5000 0.5000 1.0000 0.00933(14) Uani 1 2 d S
S1 S 0.90526(13) 0.95997(7) 0.32741(7) 0.01545(17) Uani 1 1 d .
Cl1 Cl 1.08250(14) 0.39371(7) 0.74849(7) 0.02044(18) Uani 1 1 d .
Cl2 Cl 1.37726(13) 0.74662(8) 0.35196(7) 0.02098(18) Uani 1 1 d .
O1 O 0.7200(3) 0.54675(18) 0.84504(18) 0.0116(4) Uani 1 1 d .
O2 O 0.4416(4) 0.6928(2) 0.70682(19) 0.0168(4) Uani 1 1 d .
O3 O 0.8762(4) 0.9301(2) 0.2282(2) 0.0217(5) Uani 1 1 d .
O4 O 1.0919(4) 1.0354(2) 0.3264(2) 0.0237(5) Uani 1 1 d .
O5 O 0.8204(3) 0.41501(19) 1.10597(18) 0.0137(4) Uani 1 1 d .
N1 N 0.6526(5) 1.0304(3) 0.3518(3) 0.0200(6) Uani 1 1 d .
N2 N 0.4892(4) 0.3080(2) 1.0102(2) 0.0115(5) Uani 1 1 d .
C1 C 0.8331(5) 0.6476(3) 0.6428(3) 0.0124(6) Uani 1 1 d .
C2 C 1.0283(5) 0.5549(3) 0.6416(3) 0.0144(6) Uani 1 1 d .
C3 C 1.1899(5) 0.5869(3) 0.5509(3) 0.0154(6) Uani 1 1 d .
H5A H 1.3191 0.5241 0.5521 0.018 Uiso 1 1 calc R
C4 C 1.1596(5) 0.7116(3) 0.4587(3) 0.0147(6) Uani 1 1 d .
C5 C 0.9617(5) 0.8053(3) 0.4540(3) 0.0137(6) Uani 1 1 d .
C6 C 0.8045(5) 0.7718(3) 0.5462(3) 0.0137(6) Uani 1 1 d .
H2 H 0.6742 0.8345 0.5438 0.016 Uiso 1 1 calc R
C7 C 0.6506(5) 0.6264(3) 0.7392(3) 0.0114(5) Uani 1 1 d .
C8 C 0.6707(5) 0.2593(3) 0.9616(3) 0.0153(6) Uani 1 1 d .
H8 H 0.7970 0.3078 0.9310 0.018 Uiso 1 1 calc R
C9 C 0.6814(5) 0.1410(3) 0.9545(3) 0.0156(6) Uani 1 1 d .
H9 H 0.8102 0.1126 0.9184 0.019 Uiso 1 1 calc R
C10 C 0.4968(5) 0.0642(3) 1.0020(3) 0.0106(5) Uani 1 1 d .
C11 C 0.3112(5) 0.1146(3) 1.0536(3) 0.0173(6) Uani 1 1 d .
H7 H 0.1849 0.0671 1.0871 0.021 Uiso 1 1 calc R
C12 C 0.3124(5) 0.2347(3) 1.0558(3) 0.0163(6) Uani 1 1 d .
H12 H 0.1846 0.2660 1.0904 0.020 Uiso 1 1 calc R
H1A H 0.520(7) 1.020(4) 0.328(4) 0.028(11) Uiso 1 1 d .
H1B H 0.651(6) 1.109(4) 0.343(3) 0.021(10) Uiso 1 1 d .

loop_
_atom_site_aniso_label
_atom_site_aniso_U_11
_atom_site_aniso_U_22
_atom_site_aniso_U_33
_atom_site_aniso_U_23
_atom_site_aniso_U_13
_atom_site_aniso_U_12
Co1 0.0097(3) 0.0078(3) 0.0113(3) -0.0048(2) 0.0014(2) -0.00142(19)
S1 0.0153(4) 0.0140(3) 0.0134(4) -0.0028(3) 0.0034(3) -0.0017(3)
Cl1 0.0248(4) 0.0127(3) 0.0177(4) -0.0028(3) 0.0070(3) 0.0028(3)
Cl2 0.0174(4) 0.0238(4) 0.0173(4) -0.0059(3) 0.0079(3) -0.0005(3)
O1 0.0122(10) 0.0107(9) 0.0118(10) -0.0047(8) 0.0017(8) -0.0020(7)
O2 0.0133(10) 0.0172(10) 0.0158(11) -0.0041(9) 0.0022(8) -0.0001(8)
O3 0.0249(12) 0.0224(11) 0.0134(11) -0.0048(9) 0.0029(9) 0.0001(9)
O4 0.0205(12) 0.0177(11) 0.0300(14) -0.0067(10) 0.0064(10) -0.0064(9)
O5 0.0106(10) 0.0158(10) 0.0153(11) -0.0078(8) 0.0011(8) -0.0006(8)
N1 0.0147(14) 0.0147(13) 0.0265(16) -0.0062(12) 0.0032(11) 0.0016(11)
N2 0.0125(11) 0.0101(11) 0.0117(12) -0.0048(9) 0.0013(9) -0.0017(9)
C1 0.0116(13) 0.0134(13) 0.0138(15) -0.0071(11) 0.0009(11) -0.0024(11)
C2 0.0164(14) 0.0117(13) 0.0146(15) -0.0055(12) -0.0005(11) -0.0013(11)
C3 0.0140(14) 0.0174(14) 0.0152(15) -0.0087(12) 0.0027(11) 0.0006(11)
C4 0.0152(14) 0.0182(14) 0.0105(14) -0.0057(12) 0.0057(11) -0.0043(11)
C5 0.0146(14) 0.0118(13) 0.0134(15) -0.0042(11) 0.0019(11) -0.0028(11)
C6 0.0112(13) 0.0149(14) 0.0148(15) -0.0070(12) 0.0014(11) 0.0002(11)
C7 0.0132(13) 0.0096(12) 0.0139(14) -0.0069(11) 0.0032(11) -0.0038(10)
C8 0.0181(15) 0.0112(13) 0.0204(16) -0.0086(12) 0.0068(12) -0.0082(11)
C9 0.0166(15) 0.0124(13) 0.0201(16) -0.0092(12) 0.0067(12) -0.0035(11)
C10 0.0124(13) 0.0089(13) 0.0103(14) -0.0039(11) -0.0005(10) -0.0019(10)
C11 0.0148(14) 0.0155(14) 0.0258(17) -0.0118(13) 0.0072(12) -0.0069(11)
C12 0.0144(14) 0.0156(14) 0.0227(17) -0.0116(13) 0.0063(12) -0.0035(11)

loop_
_atom_type_symbol
_atom_type_description
_atom_type_scat_dispersion_real
_atom_type_scat_dispersion_imag
_atom_type_scat_source
C C 0.0033 0.0016 'International Tables Vol C Tables 4.2.6.8 and 6.1.1.4'
N N 0.0061 0.0033 'International Tables Vol C Tables 4.2.6.8 and 6.1.1.4'
O O 0.0106 0.0060 'International Tables Vol C Tables 4.2.6.8 and 6.1.1.4'
Co Co 0.3494 0.9721 'International Tables Vol C Tables 4.2.6.8 and 6.1.1.4'
S S 0.1246 0.1234 'International Tables Vol C Tables 4.2.6.8 and 6.1.1.4'
Cl Cl 0.1484 0.1585 'International Tables Vol C Tables 4.2.6.8 and 6.1.1.4'
H H 0.0000 0.0000 'International Tables Vol C Tables 4.2.6.8 and 6.1.1.4'

loop_
_geom_angle_atom_site_label_1
_geom_angle_atom_site_label_2
_geom_angle_atom_site_label_3
_geom_angle
_geom_angle_site_symmetry_1
_geom_angle_site_symmetry_3
O5 Co1 O5 180.000(1) 2_667 .
O5 Co1 N2 85.87(8) 2_667 2_667
O5 Co1 N2 94.13(8) . 2_667
O5 Co1 N2 94.13(8) 2_667 .
O5 Co1 N2 85.87(8) . .
N2 Co1 N2 180.000(1) 2_667 .
O5 Co1 O1 91.56(8) 2_667 .
O5 Co1 O1 88.44(8) . .
N2 Co1 O1 89.70(8) 2_667 .
N2 Co1 O1 90.30(8) . .
O5 Co1 O1 88.44(8) 2_667 2_667
O5 Co1 O1 91.56(8) . 2_667
N2 Co1 O1 90.30(8) 2_667 2_667
N2 Co1 O1 89.70(8) . 2_667
O1 Co1 O1 180.000(1) . 2_667
O4 S1 O3 118.87(14) . .
O4 S1 N1 107.71(15) . .
O3 S1 N1 110.84(15) . .
O4 S1 C5 108.71(14) . .
O3 S1 C5 105.60(14) . .
N1 S1 C5 104.10(14) . .
C7 O1 Co1 126.39(18) . .
C12 N2 C8 116.8(2) . .
C12 N2 Co1 126.2(2) . .
C8 N2 Co1 116.97(18) . .
C6 C1 C2 116.8(3) . .
C6 C1 C7 117.0(2) . .
C2 C1 C7 126.2(3) . .
C3 C2 C1 121.3(3) . .
C3 C2 Cl1 115.2(2) . .
C1 C2 Cl1 123.5(2) . .
C4 C3 C2 120.2(3) . .
C3 C4 C5 120.3(3) . .
C3 C4 Cl2 117.6(2) . .
C5 C4 Cl2 122.1(2) . .
C6 C5 C4 118.5(3) . .
C6 C5 S1 121.3(2) . .
C4 C5 S1 120.1(2) . .
C5 C6 C1 122.9(3) . .
O2 C7 O1 125.0(3) . .
O2 C7 C1 116.3(2) . .
O1 C7 C1 118.7(2) . .
N2 C8 C9 123.8(3) . .
C8 C9 C10 119.5(3) . .
C11 C10 C9 116.3(3) . .
C11 C10 C10 122.4(3) . 2_657
C9 C10 C10 121.3(3) . 2_657
C12 C11 C10 120.6(3) . .
N2 C12 C11 123.0(3) . .

loop_
_geom_bond_atom_site_label_1
_geom_bond_atom_site_label_2
_geom_bond_distance
_geom_bond_site_symmetry_2
Co1 O5 2.0779(19) 2_667
Co1 O5 2.0779(19) .
Co1 N2 2.150(2) 2_667
Co1 N2 2.150(2) .
Co1 O1 2.178(2) .
Co1 O1 2.178(2) 2_667
S1 O4 1.436(2) .
S1 O3 1.439(2) .
S1 N1 1.601(3) .
S1 C5 1.781(3) .
Cl1 C2 1.731(3) .
Cl2 C4 1.739(3) .
O1 C7 1.267(3) .
O2 C7 1.255(3) .
N2 C12 1.340(4) .
N2 C8 1.339(4) .
C1 C6 1.400(4) .
C1 C2 1.401(4) .
C1 C7 1.521(4) .
C2 C3 1.389(4) .
C3 C4 1.381(4) .
C4 C5 1.397(4) .
C5 C6 1.384(4) .
C8 C9 1.384(4) .
C9 C10 1.400(4) .
C10 C11 1.388(4) .
C10 C10 1.484(5) 2_657
C11 C12 1.384(4) .
